data_4318479
loop_
_publ_author_name
'Maximilian N. Kopylovich'
'Vadim Yu. Kukushkin'
'Matti Haukka'
'Jo\~ao J. R. Fra\'usto da Silva'
'Armando J. L. Pombeiro'

_publ_section_title
;
 Zinc(II)/Ketoxime System as a Simple and Efficient Catalyst for
 Hydrolysis of Organonitriles
;
_journal_name_full 'Inorganic Chemistry'
_journal_page_first 4798
_journal_page_last 4804
_journal_paper_doi 10.1021/ic0256720
_journal_volume 41
_journal_year 2002
_chemical_formula_sum 'C6 H14 Cl2 N2 O2 Zn'
_chemical_formula_weight 282.46
_chemical_name_common ZnCl2(NOHC(CH3)2)2
_space_group_IT_number 2
_symmetry_cell_setting triclinic
_symmetry_space_group_name_Hall '-P 1'
_symmetry_space_group_name_H-M 'P -1'
_atom_sites_solution_hydrogens mixed
_atom_sites_solution_primary direct
_atom_sites_solution_secondary difmap
_audit_creation_method SHELXL-97
_cell_angle_alpha 88.0860(10)
_cell_angle_beta 71.8110(10)
_cell_angle_gamma 67.0610(10)
_cell_formula_units_Z 2
_cell_length_a 7.10960(10)
_cell_length_b 8.8985(2)
_cell_length_c 10.9267(3)
_cell_measurement_temperature 150(2)
_cell_volume 601.71(2)
_computing_cell_refinement 'Denzo/Scalepack (Otwinowski & Minor, 1997)'
_computing_data_collection 'Collect (Nonius BV, 1997-2000)'
_computing_data_reduction 'Denzo/Scalepack (Otwinowski & Minor, 1997)'
_computing_molecular_graphics 'ORTEP-3 for Windows (Farrugia, 1997-2001)'
_computing_publication_material 'SHELXL-97 (Sheldrick, 1997)'
_computing_structure_refinement 'SHELXL-97 (Sheldrick, 1997)'
_computing_structure_solution 'SHELXS-97 (Sheldrick, 1990)'
_diffrn_ambient_temperature 150(2)
_diffrn_detector_area_resol_mean 9
_diffrn_measured_fraction_theta_full 0.995
_diffrn_measured_fraction_theta_max 0.995
_diffrn_measurement_device '95mm CCD camera on \k-goniostat'
_diffrn_measurement_device_type KappaCCD
_diffrn_measurement_method CCD
_diffrn_radiation_monochromator 'horizonally mounted graphite crystal'
_diffrn_radiation_source 'fine-focus sealed tube'
_diffrn_radiation_type MoK\a
_diffrn_radiation_wavelength 0.71073
_diffrn_reflns_av_R_equivalents 0.0190
_diffrn_reflns_av_sigmaI/netI 0.0377
_diffrn_reflns_limit_h_max 8
_diffrn_reflns_limit_h_min -8
_diffrn_reflns_limit_k_max 10
_diffrn_reflns_limit_k_min -10
_diffrn_reflns_limit_l_max 13
_diffrn_reflns_limit_l_min -13
_diffrn_reflns_number 4312
_diffrn_reflns_theta_full 25.50
_diffrn_reflns_theta_max 25.50
_diffrn_reflns_theta_min 3.95
_exptl_absorpt_coefficient_mu 2.459
_exptl_absorpt_correction_T_max 0.38090
_exptl_absorpt_correction_T_min 0.34442
_exptl_absorpt_correction_type multi-scan
_exptl_absorpt_process_details 'Xprep in Shelxtl v.6.12 (Bruker AXS, 2001)'
_exptl_crystal_colour colorless
_exptl_crystal_density_diffrn 1.559
_exptl_crystal_density_method 'not measured'
_exptl_crystal_description block
_exptl_crystal_F_000 288
_exptl_crystal_size_max 0.20
_exptl_crystal_size_mid 0.20
_exptl_crystal_size_min 0.15
_refine_diff_density_max 0.584
_refine_diff_density_min -0.518
_refine_diff_density_rms 0.099
_refine_ls_extinction_method none
_refine_ls_goodness_of_fit_ref 1.143
_refine_ls_hydrogen_treatment mixed
_refine_ls_matrix_type full
_refine_ls_number_parameters 122
_refine_ls_number_reflns 2227
_refine_ls_number_restraints 0
_refine_ls_restrained_S_all 1.143
_refine_ls_R_factor_all 0.0425
_refine_ls_R_factor_gt 0.0393
_refine_ls_shift/su_max 0.000
_refine_ls_shift/su_mean 0.000
_refine_ls_structure_factor_coef Fsqd
_refine_ls_weighting_details 'calc w=1/[\s^2^(Fo^2^)+(0.0218P)^2^+2.2503P] where P=(Fo^2^+2Fc^2^)/3'
_refine_ls_weighting_scheme calc
_refine_ls_wR_factor_gt 0.1070
_refine_ls_wR_factor_ref 0.1087
_reflns_number_gt 2065
_reflns_number_total 2227
_reflns_threshold_expression >2sigma(I)
_cod_data_source_file ic0256720_s1_4.cif
_cod_data_source_block '[ZnCl2(Me2C=NOH)2]'
_cod_depositor_comments
;
The following automatic conversions were performed:

data name '_atom_site_symetry_multiplicity' was replaced with
'_atom_site_symmetry_multiplicity' as specified in the replacement
file 'data/replacement-values/replacement_tags.lst'.

Automatic conversion script
Id: cif_correct_tags 9268 2022-04-12 08:56:07Z antanas 
;
_cod_database_code 4318479

loop_
_symmetry_equiv_pos_as_xyz
'x, y, z'
'-x, -y, -z'

loop_
_atom_site_label
_atom_site_type_symbol
_atom_site_fract_x
_atom_site_fract_y
_atom_site_fract_z
_atom_site_U_iso_or_equiv
_atom_site_adp_type
_atom_site_occupancy
_atom_site_symmetry_multiplicity
_atom_site_calc_flag
_atom_site_refinement_flags
_atom_site_disorder_assembly
_atom_site_disorder_group
C1 C -0.1562(7) 0.0233(5) 0.7824(4) 0.0271(9) Uani 1 1 d . . .
C2 C -0.3236(8) 0.1264(6) 0.9018(5) 0.0365(11) Uani 1 1 d . . .
H2A H -0.2880 0.2174 0.9199 0.055 Uiso 1 1 calc R . .
H2B H -0.3278 0.0595 0.9749 0.055 Uiso 1 1 calc R . .
H2C H -0.4650 0.1701 0.8890 0.055 Uiso 1 1 calc R . .
C3 C -0.1831(9) -0.1177(6) 0.7307(5) 0.0379(11) Uani 1 1 d . . .
H3A H -0.2542 -0.0823 0.6649 0.057 Uiso 1 1 calc R . .
H3B H -0.2717 -0.1564 0.8015 0.057 Uiso 1 1 calc R . .
H3C H -0.0411 -0.2069 0.6919 0.057 Uiso 1 1 calc R . .
C4 C -0.3110(7) 0.4914(5) 0.6976(4) 0.0275(9) Uani 1 1 d . . .
C5 C -0.2076(9) 0.3934(6) 0.5685(4) 0.0381(11) Uani 1 1 d . . .
H5A H -0.0534 0.3310 0.5546 0.057 Uiso 1 1 calc R . .
H5B H -0.2255 0.4674 0.5007 0.057 Uiso 1 1 calc R . .
H5C H -0.2760 0.3176 0.5656 0.057 Uiso 1 1 calc R . .
C6 C -0.5340(8) 0.6205(7) 0.7296(5) 0.0460(13) Uani 1 1 d . . .
H6A H -0.6017 0.6417 0.8239 0.069 Uiso 1 1 calc R . .
H6B H -0.6192 0.5834 0.6924 0.069 Uiso 1 1 calc R . .
H6C H -0.5280 0.7216 0.6937 0.069 Uiso 1 1 calc R . .
N1 N 0.0045(6) 0.0614(4) 0.7271(3) 0.0262(7) Uani 1 1 d . . .
N2 N -0.2015(6) 0.4590(4) 0.7755(3) 0.0247(7) Uani 1 1 d . . .
O1 O 0.1509(5) -0.0423(4) 0.6143(3) 0.0363(7) Uani 1 1 d . . .
H11 H 0.2492 0.0128 0.5802 0.054 Uiso 1 1 d R . .
O2 O -0.3113(5) 0.5603(4) 0.8934(3) 0.0361(7) Uani 1 1 d . . .
H21 H -0.2056 0.5134 0.9392 0.054 Uiso 1 1 d R . .
Cl1 Cl 0.0691(2) 0.27646(15) 0.97335(12) 0.0399(3) Uani 1 1 d . . .
Cl2 Cl 0.36876(19) 0.21249(16) 0.60754(13) 0.0454(3) Uani 1 1 d . . .
Zn1 Zn 0.06780(8) 0.25460(6) 0.77205(5) 0.02687(17) Uani 1 1 d . . .

loop_
_atom_site_aniso_label
_atom_site_aniso_U_11
_atom_site_aniso_U_22
_atom_site_aniso_U_33
_atom_site_aniso_U_23
_atom_site_aniso_U_13
_atom_site_aniso_U_12
C1 0.025(2) 0.026(2) 0.030(2) 0.0048(17) -0.0091(18) -0.0090(17)
C2 0.029(2) 0.037(3) 0.038(2) 0.000(2) 0.001(2) -0.017(2)
C3 0.046(3) 0.039(3) 0.039(3) 0.006(2) -0.014(2) -0.027(2)
C4 0.026(2) 0.026(2) 0.034(2) 0.0063(17) -0.0132(18) -0.0108(17)
C5 0.047(3) 0.036(3) 0.033(2) 0.003(2) -0.020(2) -0.013(2)
C6 0.032(3) 0.048(3) 0.052(3) 0.006(2) -0.023(2) -0.002(2)
N1 0.0213(18) 0.0239(17) 0.0255(17) -0.0002(14) -0.0031(14) -0.0041(14)
N2 0.0242(18) 0.0217(17) 0.0257(17) 0.0009(14) -0.0071(14) -0.0073(14)
O1 0.0312(18) 0.0321(17) 0.0329(16) -0.0068(13) 0.0032(14) -0.0094(14)
O2 0.0344(18) 0.0341(17) 0.0315(16) -0.0060(13) -0.0126(14) -0.0031(14)
Cl1 0.0437(7) 0.0396(6) 0.0421(6) 0.0043(5) -0.0251(5) -0.0138(5)
Cl2 0.0268(6) 0.0424(7) 0.0541(7) 0.0058(6) 0.0043(5) -0.0143(5)
Zn1 0.0200(3) 0.0256(3) 0.0334(3) 0.0043(2) -0.0082(2) -0.0080(2)

loop_
_atom_type_symbol
_atom_type_description
_atom_type_scat_dispersion_real
_atom_type_scat_dispersion_imag
_atom_type_scat_source
C C 0.0033 0.0016 'International Tables Vol C Tables 4.2.6.8 and 6.1.1.4'
H H 0.0000 0.0000 'International Tables Vol C Tables 4.2.6.8 and 6.1.1.4'
N N 0.0061 0.0033 'International Tables Vol C Tables 4.2.6.8 and 6.1.1.4'
O O 0.0106 0.0060 'International Tables Vol C Tables 4.2.6.8 and 6.1.1.4'
Cl Cl 0.1484 0.1585 'International Tables Vol C Tables 4.2.6.8 and 6.1.1.4'
Zn Zn 0.2839 1.4301 'International Tables Vol C Tables 4.2.6.8 and 6.1.1.4'

loop_
_geom_angle_atom_site_label_1
_geom_angle_atom_site_label_2
_geom_angle_atom_site_label_3
_geom_angle
_geom_angle_site_symmetry_1
_geom_angle_site_symmetry_3
_geom_angle_publ_flag
N1 C1 C2 118.1(4) . . ?
N1 C1 C3 122.7(4) . . ?
C2 C1 C3 119.2(4) . . ?
N2 C4 C6 123.4(4) . . ?
N2 C4 C5 117.5(4) . . ?
C6 C4 C5 119.1(4) . . ?
C1 N1 O1 113.4(3) . . ?
C1 N1 Zn1 130.0(3) . . ?
O1 N1 Zn1 116.5(2) . . ?
C4 N2 O2 113.2(3) . . ?
C4 N2 Zn1 129.3(3) . . ?
O2 N2 Zn1 115.8(2) . . ?
N1 Zn1 N2 104.64(14) . . ?
N1 Zn1 Cl1 114.71(10) . . ?
N2 Zn1 Cl1 101.38(10) . . ?
N1 Zn1 Cl2 99.71(10) . . ?
N2 Zn1 Cl2 116.73(10) . . ?
Cl1 Zn1 Cl2 119.33(6) . . ?

loop_
_geom_bond_atom_site_label_1
_geom_bond_atom_site_label_2
_geom_bond_distance
_geom_bond_site_symmetry_2
_geom_bond_publ_flag
C1 N1 1.282(5) . ?
C1 C2 1.490(6) . ?
C1 C3 1.494(6) . ?
C4 N2 1.279(5) . ?
C4 C6 1.489(6) . ?
C4 C5 1.492(6) . ?
N1 O1 1.407(4) . ?
N1 Zn1 2.049(4) . ?
N2 O2 1.408(4) . ?
N2 Zn1 2.054(3) . ?
Cl1 Zn1 2.2177(12) . ?
Cl2 Zn1 2.2291(12) . ?

loop_
_geom_hbond_atom_site_label_D
_geom_hbond_atom_site_label_H
_geom_hbond_atom_site_label_A
_geom_hbond_distance_DH
_geom_hbond_distance_HA
_geom_hbond_distance_DA
_geom_hbond_angle_DHA
_geom_hbond_site_symmetry_A
O1 H11 Cl2 0.98 2.31 3.193(4) 149.4 .
O2 H21 Cl1 0.98 2.36 3.234(3) 147.1 .

loop_
_geom_torsion_atom_site_label_1
_geom_torsion_atom_site_label_2
_geom_torsion_atom_site_label_3
_geom_torsion_atom_site_label_4
_geom_torsion
_geom_torsion_site_symmetry_1
_geom_torsion_site_symmetry_2
_geom_torsion_site_symmetry_3
_geom_torsion_site_symmetry_4
_geom_torsion_publ_flag
C2 C1 N1 O1 -179.1(4) . . . . ?
C3 C1 N1 O1 -0.1(6) . . . . ?
C2 C1 N1 Zn1 -3.1(6) . . . . ?
C3 C1 N1 Zn1 175.9(3) . . . . ?
C6 C4 N2 O2 -1.3(6) . . . . ?
C5 C4 N2 O2 178.7(4) . . . . ?
C6 C4 N2 Zn1 162.6(4) . . . . ?
C5 C4 N2 Zn1 -17.3(6) . . . . ?
C1 N1 Zn1 N2 -54.8(4) . . . . ?
O1 N1 Zn1 N2 121.1(3) . . . . ?
C1 N1 Zn1 Cl1 55.4(4) . . . . ?
O1 N1 Zn1 Cl1 -128.8(2) . . . . ?
C1 N1 Zn1 Cl2 -175.9(4) . . . . ?
O1 N1 Zn1 Cl2 0.0(3) . . . . ?
C4 N2 Zn1 N1 -42.5(4) . . . . ?
O2 N2 Zn1 N1 121.1(3) . . . . ?
C4 N2 Zn1 Cl1 -162.0(4) . . . . ?
O2 N2 Zn1 Cl1 1.6(3) . . . . ?
C4 N2 Zn1 Cl2 66.6(4) . . . . ?
O2 N2 Zn1 Cl2 -129.8(2) . . . . ?
